data_4086925
loop_
_publ_author_name
'Koch, James G.'
'Brennessel, William W.'
'Kraft, Bradley M.'

_publ_section_title
;
 Neutral and Cationic Bis-Chelate Monoorganosilicon(IV) Complexes of
 1-Hydroxy-2-pyridinone
;
_journal_issue 3
_journal_name_full Organometallics
_journal_page_first 594
_journal_paper_doi 10.1021/acs.organomet.6b00796
_journal_volume 36
_journal_year 2017
_chemical_formula_moiety 'C11 H11 N2 O4 Si, C H2 Cl2, Cl'
_chemical_formula_sum 'C12 H13 Cl3 N2 O4 Si'
_chemical_formula_weight 383.68
_chemical_name_common sjfbk34
_space_group_crystal_system monoclinic
_space_group_IT_number 14
_space_group_name_Hall '-P 2yn'
_space_group_name_H-M_alt 'P 1 21/n 1'
_symmetry_space_group_name_Hall '-P 2yn'
_symmetry_space_group_name_H-M 'P 1 21/n 1'
_atom_sites_solution_hydrogens geom
_atom_sites_solution_primary direct
_atom_sites_solution_secondary difmap
_audit_creation_method SHELXL-2016/4
_cell_angle_alpha 90
_cell_angle_beta 116.7286(10)
_cell_angle_gamma 90
_cell_formula_units_Z 4
_cell_length_a 11.6172(7)
_cell_length_b 12.1492(7)
_cell_length_c 12.8307(7)
_cell_measurement_reflns_used 4064
_cell_measurement_temperature 100.0(5)
_cell_measurement_theta_max 37.84
_cell_measurement_theta_min 2.44
_cell_volume 1617.42(16)
_computing_cell_refinement 'SAINT (Bruker, 2013)'
_computing_data_collection 'APEX2 (Bruker, 2013)'
_computing_data_reduction 'SAINT (Bruker, 2013)'
_computing_molecular_graphics 'SHELXTL (Sheldrick, 2008)'
_computing_publication_material 'SHELXTL (Sheldrick, 2008)'
_computing_structure_refinement 'SHELXL-2016/4 (Sheldrick, 2016)'
_computing_structure_solution 'SIR2011 (Burla et al., 2012)'
_diffrn_ambient_temperature 100.0(5)
_diffrn_measured_fraction_theta_full 0.999
_diffrn_measured_fraction_theta_max 0.970
_diffrn_measurement_device_type 'Bruker SMART APEX II CCD platform'
_diffrn_measurement_method '\w scans'
_diffrn_radiation_type MoK\a
_diffrn_radiation_wavelength 0.71073
_diffrn_reflns_av_R_equivalents 0.0535
_diffrn_reflns_av_unetI/netI 0.0447
_diffrn_reflns_Laue_measured_fraction_full 0.999
_diffrn_reflns_Laue_measured_fraction_max 0.970
_diffrn_reflns_limit_h_max 20
_diffrn_reflns_limit_h_min -19
_diffrn_reflns_limit_k_max 21
_diffrn_reflns_limit_k_min -21
_diffrn_reflns_limit_l_max 22
_diffrn_reflns_limit_l_min -22
_diffrn_reflns_number 44897
_diffrn_reflns_point_group_measured_fraction_full 0.999
_diffrn_reflns_point_group_measured_fraction_max 0.970
_diffrn_reflns_theta_full 37.785
_diffrn_reflns_theta_max 38.670
_diffrn_reflns_theta_min 1.968
_diffrn_source 'fine-focus sealed tube'
_exptl_absorpt_coefficient_mu 0.658
_exptl_absorpt_correction_T_max 0.7476
_exptl_absorpt_correction_T_min 0.6713
_exptl_absorpt_correction_type multi-scan
_exptl_absorpt_process_details 'SADABS (Sheldrick, 2012)'
_exptl_crystal_colour colorless
_exptl_crystal_density_diffrn 1.576
_exptl_crystal_description block
_exptl_crystal_F_000 784
_exptl_crystal_size_max 0.22
_exptl_crystal_size_mid 0.14
_exptl_crystal_size_min 0.12
_refine_diff_density_max 1.011
_refine_diff_density_min -0.815
_refine_diff_density_rms 0.082
_refine_ls_extinction_method none
_refine_ls_goodness_of_fit_ref 1.020
_refine_ls_hydrogen_treatment constr
_refine_ls_matrix_type full
_refine_ls_number_parameters 202
_refine_ls_number_reflns 8942
_refine_ls_number_restraints 0
_refine_ls_restrained_S_all 1.020
_refine_ls_R_factor_all 0.0783
_refine_ls_R_factor_gt 0.0461
_refine_ls_shift/su_max 0.001
_refine_ls_shift/su_mean 0.000
_refine_ls_structure_factor_coef Fsqd
_refine_ls_weighting_details 'w=1/[\s^2^(Fo^2^)+(0.0447P)^2^+0.6320P] where P=(Fo^2^+2Fc^2^)/3'
_refine_ls_weighting_scheme calc
_refine_ls_wR_factor_gt 0.0996
_refine_ls_wR_factor_ref 0.1135
_reflns_Friedel_coverage 0.000
_reflns_number_gt 6095
_reflns_number_total 8942
_reflns_threshold_expression 'I > 2\s(I)'
_cod_data_source_file 20161212_Combined.cif
_cod_data_source_block 04
_cod_depositor_comments 'Adding full bibliography for 4086922--4086931.cif.'
_cod_database_code 4086925
_shelx_shelxl_version_number 2016/4
_shelx_space_group_comment
; 
The symmetry employed for this shelxl refinement is uniquely defined 
by the following loop, which should always be used as a source of 
symmetry information in preference to the above space-group names. 
They are only intended as comments. 
;
_shelx_estimated_absorpt_t_min 0.869
_shelx_estimated_absorpt_t_max 0.925

loop_
_space_group_symop_operation_xyz
'x, y, z'
'-x+1/2, y+1/2, -z+1/2'
'-x, -y, -z'
'x-1/2, -y-1/2, z-1/2'

loop_
_atom_site_label
_atom_site_type_symbol
_atom_site_fract_x
_atom_site_fract_y
_atom_site_fract_z
_atom_site_U_iso_or_equiv
_atom_site_adp_type
_atom_site_occupancy
_atom_site_site_symmetry_order
_atom_site_calc_flag
_atom_site_refinement_flags_posn
_atom_site_refinement_flags_adp
_atom_site_refinement_flags_occupancy
_atom_site_disorder_assembly
_atom_site_disorder_group
SI1 Si 0.94933(3) 0.02934(3) 0.69651(3) 0.01385(7) Uani 1 1 d . . . . .
CL1 Cl 0.68467(3) 0.03405(3) 0.75790(3) 0.02109(7) Uani 1 1 d . . . . .
O1 O 0.91004(8) -0.11050(7) 0.69651(7) 0.01775(16) Uani 1 1 d . . . . .
O2 O 0.81441(8) 0.03980(7) 0.56002(7) 0.01596(15) Uani 1 1 d . . . . .
O3 O 1.02209(9) 0.01458(7) 0.84919(7) 0.01643(16) Uani 1 1 d . . . . .
O4 O 0.91843(8) 0.16643(7) 0.71719(7) 0.01536(15) Uani 1 1 d . . . . .
N1 N 0.81575(10) -0.14140(9) 0.59154(9) 0.0154(2) Uani 0.690(14) 1 d . . P A 1
C1 C 0.76291(10) -0.05695(9) 0.51689(9) 0.0150(2) Uani 0.690(14) 1 d . . P A 1
N2 N 1.03884(10) 0.11276(9) 0.90271(9) 0.01412(19) Uani 0.545(14) 1 d . . P B 1
C6 C 0.98036(10) 0.19673(9) 0.82924(9) 0.01404(19) Uani 0.545(14) 1 d . . P B 1
N1' N 0.76291(10) -0.05695(9) 0.51689(9) 0.0150(2) Uani 0.310(14) 1 d . . P A 5
C1' C 0.81575(10) -0.14140(9) 0.59154(9) 0.0154(2) Uani 0.310(14) 1 d . . P A 5
N2' N 0.98036(10) 0.19673(9) 0.82924(9) 0.01404(19) Uani 0.455(14) 1 d . . P B 5
C6' C 1.03884(10) 0.11276(9) 0.90271(9) 0.01412(19) Uani 0.455(14) 1 d . . P B 5
C3 C 0.62481(12) -0.18285(12) 0.37565(11) 0.0211(2) Uani 1 1 d . . . . .
H3 H 0.558068 -0.198166 0.299901 0.025 Uiso 1 1 calc R U . . .
C2 C 0.66455(11) -0.07594(11) 0.40688(10) 0.0182(2) Uani 1 1 d . . . . .
H2 H 0.625311 -0.016914 0.354141 0.022 Uiso 1 1 calc R U . A 1
C4 C 0.68174(12) -0.26909(11) 0.45433(12) 0.0210(2) Uani 1 1 d . . . . .
H4 H 0.653810 -0.342614 0.431775 0.025 Uiso 1 1 calc R U . . .
C5 C 0.77808(12) -0.24771(10) 0.56430(12) 0.0197(2) Uani 1 1 d . . . . .
H5 H 0.816885 -0.305226 0.619240 0.024 Uiso 1 1 calc R U . A 1
C7 C 0.98581(12) 0.30206(10) 0.86883(11) 0.0172(2) Uani 1 1 d . . . . .
H7 H 0.942169 0.360542 0.816857 0.021 Uiso 1 1 calc R U . B 1
C8 C 1.05699(12) 0.32027(11) 0.98693(11) 0.0197(2) Uani 1 1 d . . . . .
H8 H 1.064111 0.392738 1.017035 0.024 Uiso 1 1 calc R U . . .
C9 C 1.11855(12) 0.23345(11) 1.06255(11) 0.0200(2) Uani 1 1 d . . . . .
H9 H 1.167813 0.247225 1.143647 0.024 Uiso 1 1 calc R U . . .
C10 C 1.10842(11) 0.12779(11) 1.02046(10) 0.0175(2) Uani 1 1 d . . . . .
H10 H 1.148250 0.067604 1.071280 0.021 Uiso 1 1 calc R U . B 1
C11 C 1.08669(12) 0.03491(12) 0.66088(12) 0.0220(2) Uani 1 1 d . . . . .
H11A H 1.072720 0.094209 0.604659 0.033 Uiso 1 1 calc R U . . .
H11B H 1.093851 -0.035472 0.626926 0.033 Uiso 1 1 calc R U . . .
H11C H 1.166341 0.048938 0.732157 0.033 Uiso 1 1 calc R U . . .
C12 C 0.92200(16) 0.37475(15) 0.55316(14) 0.0311(3) Uani 1 1 d . . . . .
H12A H 0.879402 0.338211 0.595564 0.037 Uiso 1 1 calc R U . . .
H12B H 0.890188 0.451490 0.536803 0.037 Uiso 1 1 calc R U . . .
CL2 Cl 1.09005(4) 0.37581(4) 0.64208(4) 0.04092(11) Uani 1 1 d . . . . .
CL3 Cl 0.88023(6) 0.30592(5) 0.42080(4) 0.05961(16) Uani 1 1 d . . . . .

loop_
_atom_site_aniso_label
_atom_site_aniso_U_11
_atom_site_aniso_U_22
_atom_site_aniso_U_33
_atom_site_aniso_U_23
_atom_site_aniso_U_13
_atom_site_aniso_U_12
SI1 0.01463(13) 0.01234(13) 0.01201(13) 0.00026(10) 0.00371(10) 0.00032(10)
CL1 0.02371(13) 0.01672(12) 0.01710(12) 0.00273(10) 0.00410(10) 0.00054(10)
O1 0.0193(4) 0.0135(4) 0.0135(3) -0.0002(3) 0.0012(3) -0.0002(3)
O2 0.0177(3) 0.0127(4) 0.0129(3) 0.0000(3) 0.0028(3) -0.0008(3)
O3 0.0197(4) 0.0121(4) 0.0128(3) 0.0000(3) 0.0031(3) 0.0017(3)
O4 0.0193(4) 0.0122(3) 0.0108(3) 0.0003(3) 0.0034(3) 0.0004(3)
N1 0.0158(4) 0.0139(4) 0.0151(4) -0.0014(3) 0.0055(3) -0.0012(3)
C1 0.0146(4) 0.0153(5) 0.0144(4) -0.0014(3) 0.0061(3) -0.0008(3)
N2 0.0145(4) 0.0133(4) 0.0121(4) 0.0004(3) 0.0038(3) -0.0004(3)
C6 0.0150(4) 0.0136(4) 0.0118(4) 0.0005(3) 0.0045(3) -0.0005(3)
N1' 0.0146(4) 0.0153(5) 0.0144(4) -0.0014(3) 0.0061(3) -0.0008(3)
C1' 0.0158(4) 0.0139(4) 0.0151(4) -0.0014(3) 0.0055(3) -0.0012(3)
N2' 0.0150(4) 0.0136(4) 0.0118(4) 0.0005(3) 0.0045(3) -0.0005(3)
C6' 0.0145(4) 0.0133(4) 0.0121(4) 0.0004(3) 0.0038(3) -0.0004(3)
C3 0.0160(5) 0.0254(6) 0.0195(5) -0.0065(4) 0.0058(4) -0.0032(4)
C2 0.0157(5) 0.0221(6) 0.0147(5) -0.0011(4) 0.0049(4) -0.0002(4)
C4 0.0188(5) 0.0180(5) 0.0258(6) -0.0064(4) 0.0096(4) -0.0042(4)
C5 0.0193(5) 0.0152(5) 0.0227(5) -0.0017(4) 0.0076(4) -0.0014(4)
C7 0.0205(5) 0.0131(5) 0.0187(5) 0.0005(4) 0.0094(4) -0.0005(4)
C8 0.0234(5) 0.0172(5) 0.0217(5) -0.0066(4) 0.0131(4) -0.0062(4)
C9 0.0197(5) 0.0248(6) 0.0144(5) -0.0040(4) 0.0067(4) -0.0049(4)
C10 0.0166(5) 0.0216(5) 0.0122(4) 0.0020(4) 0.0046(4) 0.0002(4)
C11 0.0188(5) 0.0264(6) 0.0204(5) -0.0026(5) 0.0083(4) -0.0008(5)
C12 0.0337(7) 0.0351(8) 0.0276(7) 0.0057(6) 0.0165(6) 0.0039(6)
CL2 0.03141(19) 0.0484(3) 0.0473(2) -0.00840(19) 0.02158(18) -0.00655(17)
CL3 0.0733(4) 0.0638(4) 0.0306(2) -0.0078(2) 0.0135(2) 0.0078(3)

loop_
_atom_type_symbol
_atom_type_description
_atom_type_scat_dispersion_real
_atom_type_scat_dispersion_imag
_atom_type_scat_source
C C 0.0033 0.0016 'International Tables Vol C Tables 4.2.6.8 and 6.1.1.4'
H H 0.0000 0.0000 'International Tables Vol C Tables 4.2.6.8 and 6.1.1.4'
N N 0.0061 0.0033 'International Tables Vol C Tables 4.2.6.8 and 6.1.1.4'
O O 0.0106 0.0060 'International Tables Vol C Tables 4.2.6.8 and 6.1.1.4'
Si Si 0.0817 0.0704 'International Tables Vol C Tables 4.2.6.8 and 6.1.1.4'
Cl Cl 0.1484 0.1585 'International Tables Vol C Tables 4.2.6.8 and 6.1.1.4'

loop_
_geom_angle_atom_site_label_1
_geom_angle_atom_site_label_2
_geom_angle_atom_site_label_3
_geom_angle
O4 SI1 O2 86.00(4)
O4 SI1 O3 87.52(4)
O2 SI1 O3 152.39(5)
O4 SI1 O1 148.08(5)
O2 SI1 O1 87.39(4)
O3 SI1 O1 84.05(4)
O4 SI1 C11 105.16(6)
O2 SI1 C11 103.52(5)
O3 SI1 C11 104.08(5)
O1 SI1 C11 106.75(6)
C1' O1 SI1 111.23(7)
N1 O1 SI1 111.23(7)
N1' O2 SI1 112.76(7)
C1 O2 SI1 112.76(7)
C6' O3 SI1 111.38(7)
N2 O3 SI1 111.38(7)
N2' O4 SI1 112.16(7)
C6 O4 SI1 112.16(7)
C1 N1 O1 113.73(10)
C1 N1 C5 123.35(10)
O1 N1 C5 122.91(10)
O2 C1 N1 113.79(9)
O2 C1 C2 126.02(11)
N1 C1 C2 120.19(11)
O3 N2 C6 113.73(9)
O3 N2 C10 124.04(10)
C6 N2 C10 122.24(11)
O4 C6 N2 113.69(10)
O4 C6 C7 124.70(10)
N2 C6 C7 121.61(10)
O2 N1' C1' 113.79(9)
O2 N1' C2 126.02(11)
C1' N1' C2 120.19(11)
N1' C1' O1 113.73(10)
N1' C1' C5 123.35(10)
O1 C1' C5 122.91(10)
O4 N2' C6' 113.69(10)
O4 N2' C7 124.70(10)
C6' N2' C7 121.61(10)
O3 C6' N2' 113.73(9)
O3 C6' C10 124.04(10)
N2' C6' C10 122.24(11)
C2 C3 C4 120.62(11)
C2 C3 H3 119.7
C4 C3 H3 119.7
C3 C2 C1 118.11(12)
C3 C2 N1' 118.11(12)
C3 C2 H2 120.9
C1 C2 H2 120.9
C5 C4 C3 120.13(12)
C5 C4 H4 119.9
C3 C4 H4 119.9
C1' C5 C4 117.59(12)
N1 C5 C4 117.59(12)
N1 C5 H5 121.2
C4 C5 H5 121.2
N2' C7 C8 117.58(11)
C6 C7 C8 117.58(11)
C6 C7 H7 121.2
C8 C7 H7 121.2
C7 C8 C9 120.67(12)
C7 C8 H8 119.7
C9 C8 H8 119.7
C10 C9 C8 120.40(11)
C10 C9 H9 119.8
C8 C9 H9 119.8
C6' C10 C9 117.48(11)
N2 C10 C9 117.48(11)
N2 C10 H10 121.3
C9 C10 H10 121.3
SI1 C11 H11A 109.5
SI1 C11 H11B 109.5
H11A C11 H11B 109.5
SI1 C11 H11C 109.5
H11A C11 H11C 109.5
H11B C11 H11C 109.5
CL3 C12 CL2 111.93(10)
CL3 C12 H12A 109.2
CL2 C12 H12A 109.2
CL3 C12 H12B 109.2
CL2 C12 H12B 109.2
H12A C12 H12B 107.9

loop_
_geom_bond_atom_site_label_1
_geom_bond_atom_site_label_2
_geom_bond_distance
SI1 O4 1.7489(9)
SI1 O2 1.7524(9)
SI1 O3 1.7592(9)
SI1 O1 1.7592(10)
SI1 C11 1.8484(14)
O1 C1' 1.3518(13)
O1 N1 1.3518(13)
O2 N1' 1.3221(14)
O2 C1 1.3221(14)
O3 C6' 1.3461(13)
O3 N2 1.3461(13)
O4 N2' 1.3378(13)
O4 C6 1.3378(13)
N1 C1 1.3483(15)
N1 C5 1.3581(16)
C1 C2 1.3785(15)
N2 C6 1.3471(14)
N2 C10 1.3678(15)
C6 C7 1.3677(16)
N1' C1' 1.3483(15)
N1' C2 1.3785(15)
C1' C5 1.3581(16)
N2' C6' 1.3471(14)
N2' C7 1.3677(16)
C6' C10 1.3678(15)
C3 C2 1.3764(19)
C3 C4 1.398(2)
C3 H3 0.9500
C2 H2 0.9500
C4 C5 1.3750(18)
C4 H4 0.9500
C5 H5 0.9500
C7 C8 1.3791(17)
C7 H7 0.9500
C8 C9 1.3933(19)
C8 H8 0.9500
C9 C10 1.3770(19)
C9 H9 0.9500
C10 H10 0.9500
C11 H11A 0.9800
C11 H11B 0.9800
C11 H11C 0.9800
C12 CL3 1.7543(18)
C12 CL2 1.7634(17)
C12 H12A 0.9900
C12 H12B 0.9900

loop_
_geom_hbond_atom_site_label_D
_geom_hbond_atom_site_label_H
_geom_hbond_atom_site_label_A
_geom_hbond_distance_DH
_geom_hbond_distance_HA
_geom_hbond_distance_DA
_geom_hbond_angle_DHA
_geom_hbond_site_symmetry_A
C4 H4 O3 0.95 2.52 3.4503(15) 165.0 4
C5 H5 CL1 0.95 2.51 3.3961(14) 154.3 2_646
C7 H7 CL1 0.95 2.50 3.4079(13) 159.3 2_656
C8 H8 CL1 0.95 2.90 3.5751(13) 129.0 4_666
C10 H10 CL1 0.95 2.50 3.4032(12) 158.0 3_757
C12 H12A O4 0.99 2.52 3.3038(19) 135.7 .

loop_
_geom_torsion_atom_site_label_1
_geom_torsion_atom_site_label_2
_geom_torsion_atom_site_label_3
_geom_torsion_atom_site_label_4
_geom_torsion
O4 SI1 O1 C1' 87.50(11)
O2 SI1 O1 C1' 9.34(8)
O3 SI1 O1 C1' 163.05(8)
C11 SI1 O1 C1' -94.00(9)
O4 SI1 O1 N1 87.50(11)
O2 SI1 O1 N1 9.34(8)
O3 SI1 O1 N1 163.05(8)
C11 SI1 O1 N1 -94.00(9)
O4 SI1 O2 N1' -157.85(9)
O3 SI1 O2 N1' -80.98(12)
O1 SI1 O2 N1' -9.10(9)
C11 SI1 O2 N1' 97.50(9)
O4 SI1 O2 C1 -157.85(9)
O3 SI1 O2 C1 -80.98(12)
O1 SI1 O2 C1 -9.10(9)
C11 SI1 O2 C1 97.50(9)
O4 SI1 O3 C6' -11.06(8)
O2 SI1 O3 C6' -87.57(12)
O1 SI1 O3 C6' -160.23(8)
C11 SI1 O3 C6' 93.95(9)
O4 SI1 O3 N2 -11.06(8)
O2 SI1 O3 N2 -87.57(12)
O1 SI1 O3 N2 -160.23(8)
C11 SI1 O3 N2 93.95(9)
O2 SI1 O4 N2' 163.84(8)
O3 SI1 O4 N2' 10.69(8)
O1 SI1 O4 N2' 85.28(11)
C11 SI1 O4 N2' -93.23(9)
O2 SI1 O4 C6 163.84(8)
O3 SI1 O4 C6 10.69(8)
O1 SI1 O4 C6 85.28(11)
C11 SI1 O4 C6 -93.23(9)
SI1 O1 N1 C1 -7.82(13)
SI1 O1 N1 C5 172.22(10)
SI1 O2 C1 N1 6.72(13)
SI1 O2 C1 C2 -173.18(10)
O1 N1 C1 O2 0.78(15)
C5 N1 C1 O2 -179.25(11)
O1 N1 C1 C2 -179.31(11)
C5 N1 C1 C2 0.66(18)
SI1 O3 N2 C6 9.16(12)
SI1 O3 N2 C10 -170.78(9)
SI1 O4 C6 N2 -7.96(12)
SI1 O4 C6 C7 172.11(10)
O3 N2 C6 O4 -0.85(14)
C10 N2 C6 O4 179.09(10)
O3 N2 C6 C7 179.09(10)
C10 N2 C6 C7 -0.98(18)
SI1 O2 N1' C1' 6.72(13)
SI1 O2 N1' C2 -173.18(10)
O2 N1' C1' O1 0.78(15)
C2 N1' C1' O1 -179.31(11)
O2 N1' C1' C5 -179.25(11)
C2 N1' C1' C5 0.66(18)
SI1 O1 C1' N1' -7.82(13)
SI1 O1 C1' C5 172.22(10)
SI1 O4 N2' C6' -7.96(12)
SI1 O4 N2' C7 172.11(10)
SI1 O3 C6' N2' 9.16(12)
SI1 O3 C6' C10 -170.78(9)
O4 N2' C6' O3 -0.85(14)
C7 N2' C6' O3 179.09(10)
O4 N2' C6' C10 179.09(10)
C7 N2' C6' C10 -0.98(18)
C4 C3 C2 C1 0.93(19)
C4 C3 C2 N1' 0.93(19)
O2 C1 C2 C3 178.53(12)
N1 C1 C2 C3 -1.37(18)
O2 N1' C2 C3 178.53(12)
C1' N1' C2 C3 -1.37(18)
C2 C3 C4 C5 0.2(2)
N1' C1' C5 C4 0.54(19)
O1 C1' C5 C4 -179.51(12)
C1 N1 C5 C4 0.54(19)
O1 N1 C5 C4 -179.51(12)
C3 C4 C5 C1' -1.0(2)
C3 C4 C5 N1 -1.0(2)
O4 N2' C7 C8 -178.12(11)
C6' N2' C7 C8 1.96(18)
O4 C6 C7 C8 -178.12(11)
N2 C6 C7 C8 1.96(18)
N2' C7 C8 C9 -1.23(19)
C6 C7 C8 C9 -1.23(19)
C7 C8 C9 C10 -0.5(2)
O3 C6' C10 C9 179.15(11)
N2' C6' C10 C9 -0.78(18)
O3 N2 C10 C9 179.15(11)
C6 N2 C10 C9 -0.78(18)
C8 C9 C10 C6' 1.47(19)
C8 C9 C10 N2 1.47(19)
